data_7006174
loop_
_publ_author_name
'Constable, Edwin C.'
'Dunphy, Emma L.'
'Housecroft, Catherine E.'
'Neuburger, Markus'
'Schaffner, Silvia'
'Schaper, Frank'
'Batten, Stuart R.'

_publ_section_title
;
 Expanded ligands: bis(2,2':6',2''-terpyridine carboxylic
 acid)ruthenium(ii) complexes as metallosupramolecular analogues of
 dicarboxylic acids.
;
_journal_issue 38
_journal_name_full 'Dalton transactions (Cambridge, England : 2003)'
_journal_page_first 4323
_journal_page_last 4332
_journal_paper_doi 10.1039/b709557k
_journal_year 2007
_chemical_formula_moiety '2(C46 H34 N6 O4 Ru), 8(H2 O), 4(Cl)'
_chemical_formula_sum 'C92 H84 Cl4 N12 O16 Ru2'
_chemical_formula_weight 1957.70
_space_group_IT_number 13
_symmetry_cell_setting monoclinic
_symmetry_space_group_name_Hall '-P 2yc'
_symmetry_space_group_name_H-M 'P 1 2/c 1'
_atom_sites_solution_hydrogens geom
_atom_sites_solution_primary direct
_audit_creation_date 07-06-18
_audit_creation_method CRYSTALS_ver_12.84
_cell_angle_alpha 90
_cell_angle_beta 106.393(7)
_cell_angle_gamma 90
_cell_formula_units_Z 4
_cell_length_a 39.775(4)
_cell_length_b 8.8662(13)
_cell_length_c 25.857(3)
_cell_measurement_reflns_used 0
_cell_measurement_temperature 173
_cell_measurement_theta_max 29
_cell_measurement_theta_min 3
_cell_volume 8747.9(19)
_computing_cell_refinement 'DENZO/SCALEPACK (Otwinowski & Minor, 1997)'
_computing_data_collection 'COLLECT (Nonius, 1997-2001).'
_computing_data_reduction 'DENZO/SCALEPACK (Otwinowski & Minor, 1997)'
_computing_molecular_graphics 'CAMERON (Watkin et al., 1996)'
_computing_publication_material 'CRYSTALS (Betteridge et al., 2003)'
_computing_structure_refinement 'CRYSTALS (Betteridge et al., 2003)'
_computing_structure_solution 'SIR92 (Altomare et al., 1994)'
_diffrn_ambient_temperature 173
_diffrn_measured_fraction_theta_full 0.998
_diffrn_measured_fraction_theta_max 0.998
_diffrn_measurement_device_type 'Nonius KappaCCD'
_diffrn_measurement_method '\f & \w scans'
_diffrn_radiation_monochromator graphite
_diffrn_radiation_type 'Mo K\a'
_diffrn_radiation_wavelength 0.71073
_diffrn_reflns_av_R_equivalents 0.085
_diffrn_reflns_limit_h_max 53
_diffrn_reflns_limit_h_min -53
_diffrn_reflns_limit_k_max 11
_diffrn_reflns_limit_k_min -11
_diffrn_reflns_limit_l_max 34
_diffrn_reflns_limit_l_min -34
_diffrn_reflns_number 234385
_diffrn_reflns_theta_full 28.504
_diffrn_reflns_theta_max 28.504
_diffrn_reflns_theta_min 3.009
_diffrn_standards_number 0
_exptl_absorpt_coefficient_mu 0.542
_exptl_absorpt_correction_T_max 0.93
_exptl_absorpt_correction_T_min 0.92
_exptl_absorpt_correction_type multi-scan
_exptl_absorpt_process_details 'DENZO/SCALEPACK (Otwinowski & Minor, 1997)'
_exptl_crystal_colour purple
_exptl_crystal_density_diffrn 1.486
_exptl_crystal_description plate
_exptl_crystal_F_000 4008
_exptl_crystal_size_max 0.24
_exptl_crystal_size_mid 0.16
_exptl_crystal_size_min 0.13
_refine_diff_density_max 1.24
_refine_diff_density_min -0.87
_refine_ls_extinction_method None
_refine_ls_goodness_of_fit_ref 1.0756
_refine_ls_hydrogen_treatment constr
_refine_ls_matrix_type full
_refine_ls_number_parameters 1158
_refine_ls_number_reflns 11491
_refine_ls_number_restraints 0
_refine_ls_R_factor_all 0.0784
_refine_ls_R_factor_gt 0.0367
_refine_ls_shift/su_max 0.003795
_refine_ls_structure_factor_coef F
_refine_ls_weighting_details
;
Method, part 1, Chebychev polynomial, (Watkin, 1994, Prince, 1982)
[weight] = 1.0/[A~0~*T~0~(x)+A~1~*T~1~(x) ... +A~n-1~]*T~n-1~(x)]
where A~i~ are the Chebychev coefficients listed below and x= Fcalc/Fmax
Method = Robust Weighting (Prince, 1982)
W = [weight] * [1-(deltaF/6*sigmaF)^2^]^2^
A~i~ are:
3.01 0.155E-01 2.23
;
_refine_ls_weighting_scheme calc
_refine_ls_wR_factor_all 0.0576
_refine_ls_wR_factor_gt 0.0388
_refine_ls_wR_factor_ref 0.0388
_reflns_limit_h_max 53
_reflns_limit_h_min 0
_reflns_limit_k_max 0
_reflns_limit_k_min -11
_reflns_limit_l_max 33
_reflns_limit_l_min -34
_reflns_number_gt 11491
_reflns_number_total 22134
_reflns_threshold_expression I>3.0\s(I)
_oxford_diffrn_Wilson_B_factor 0.00
_oxford_diffrn_Wilson_scale 0.00
_oxford_refine_ls_scale 0.3903(3)
_oxford_structure_analysis_title '8240939 fs153_173k'
_cod_data_source_file b709557k.txt
_cod_data_source_block fs153_173k
_cod_depositor_comments
;
The following automatic conversions were performed:
'_symmetry_cell_setting' value 'Monoclinic' changed to 'monoclinic'
according to '/home/saulius/struct/CIF-dictionaries/cif_core.dic'
dictionary named 'cif_core.dic' version 2.4.1 from 2010-06-29.

Automatic conversion script
Id: cif_fix_enum 1527 2010-12-29 10:47:43Z saulius 
;
_cod_original_cell_volume 8747.7(20)
_cod_original_sg_symbol_H-M 'P 2/c'
_cod_database_code 7006174

loop_
_symmetry_equiv_pos_as_xyz
x,y,z
-x,-y,-z
-x,y,-z+1/2
x,-y,z+1/2

loop_
_atom_site_label
_atom_site_type_symbol
_atom_site_fract_x
_atom_site_fract_y
_atom_site_fract_z
_atom_site_U_iso_or_equiv
_atom_site_occupancy
_atom_site_adp_type
_atom_site_refinement_flags_posn
_atom_site_refinement_flags_adp
_atom_site_refinement_flags_occupancy
_atom_site_disorder_assembly
_atom_site_disorder_group
_atom_site_attached_hydrogens
Ru1 Ru 0.368209(6) 0.60624(3) 0.881371(10) 0.0202 1.0000 Uani . . . . . .
Ru2 Ru 0.121532(6) 0.91212(3) 0.637713(10) 0.0220 1.0000 Uani . . . . . .
N1 N 0.38633(7) 0.7023(3) 0.95697(11) 0.0247 1.0000 Uani . . . . . .
N2 N 0.41910(6) 0.6085(3) 0.89083(10) 0.0222 1.0000 Uani . . . . . .
N3 N 0.37022(7) 0.5112(3) 0.80943(11) 0.0235 1.0000 Uani . . . . . .
N4 N 0.36156(6) 0.3942(3) 0.91036(10) 0.0232 1.0000 Uani . . . . . .
N5 N 0.31741(6) 0.6073(3) 0.87304(10) 0.0210 1.0000 Uani . . . . . .
N6 N 0.35442(6) 0.8158(3) 0.84669(10) 0.0223 1.0000 Uani . . . . . .
N7 N 0.13587(7) 0.7050(3) 0.67493(10) 0.0239 1.0000 Uani . . . . . .
N8 N 0.17303(7) 0.9198(3) 0.65376(10) 0.0230 1.0000 Uani . . . . . .
N9 N 0.12838(7) 1.1265(3) 0.61077(10) 0.0247 1.0000 Uani . . . . . .
N10 N 0.11361(7) 1.0069(3) 0.70597(11) 0.0247 1.0000 Uani . . . . . .
N11 N 0.07002(7) 0.9038(3) 0.62001(11) 0.0246 1.0000 Uani . . . . . .
N12 N 0.10880(7) 0.8155(3) 0.56196(11) 0.0266 1.0000 Uani . . . . . .
C1 C 0.36744(9) 0.7507(4) 0.98916(13) 0.0283 1.0000 Uani . . . . . .
C2 C 0.38226(10) 0.8247(4) 1.03711(14) 0.0335 1.0000 Uani . . . . . .
C3 C 0.41779(10) 0.8485(4) 1.05328(14) 0.0344 1.0000 Uani . . . . . .
C4 C 0.43801(9) 0.7975(4) 1.02117(14) 0.0312 1.0000 Uani . . . . . .
C5 C 0.42191(8) 0.7250(3) 0.97327(13) 0.0241 1.0000 Uani . . . . . .
C6 C 0.44094(8) 0.6697(3) 0.93589(13) 0.0248 1.0000 Uani . . . . . .
C7 C 0.47657(8) 0.6754(4) 0.94231(14) 0.0287 1.0000 Uani . . . . . .
C8 C 0.48986(8) 0.6168(4) 0.90197(14) 0.0286 1.0000 Uani . . . . . .
C9 C 0.46711(8) 0.5532(4) 0.85618(14) 0.0284 1.0000 Uani . . . . . .
C10 C 0.43147(8) 0.5519(4) 0.85098(13) 0.0247 1.0000 Uani . . . . . .
C11 C 0.40354(8) 0.4944(3) 0.80516(13) 0.0240 1.0000 Uani . . . . . .
C12 C 0.40972(8) 0.4277(4) 0.76026(14) 0.0315 1.0000 Uani . . . . . .
C13 C 0.38140(9) 0.3804(4) 0.71817(14) 0.0331 1.0000 Uani . . . . . .
C14 C 0.34799(9) 0.4007(4) 0.72245(13) 0.0307 1.0000 Uani . . . . . .
C15 C 0.34333(8) 0.4655(3) 0.76859(13) 0.0262 1.0000 Uani . . . . . .
C16 C 0.38576(8) 0.2858(4) 0.92633(13) 0.0256 1.0000 Uani . . . . . .
C17 C 0.37771(9) 0.1445(4) 0.94187(14) 0.0301 1.0000 Uani . . . . . .
C18 C 0.34342(9) 0.1130(4) 0.94119(14) 0.0320 1.0000 Uani . . . . . .
C19 C 0.31819(8) 0.2232(4) 0.92388(13) 0.0271 1.0000 Uani . . . . . .
C20 C 0.32753(8) 0.3632(3) 0.90894(12) 0.0231 1.0000 Uani . . . . . .
C21 C 0.30243(8) 0.4868(3) 0.88892(12) 0.0226 1.0000 Uani . . . . . .
C22 C 0.26703(8) 0.4861(4) 0.88504(13) 0.0259 1.0000 Uani . . . . . .
C23 C 0.24626(8) 0.6115(3) 0.86400(12) 0.0235 1.0000 Uani . . . . . .
C24 C 0.26257(8) 0.7348(3) 0.84742(13) 0.0251 1.0000 Uani . . . . . .
C25 C 0.29819(8) 0.7300(3) 0.85208(12) 0.0220 1.0000 Uani . . . . . .
C26 C 0.31960(8) 0.8483(3) 0.83666(12) 0.0230 1.0000 Uani . . . . . .
C27 C 0.30596(9) 0.9840(4) 0.81275(14) 0.0286 1.0000 Uani . . . . . .
C28 C 0.32770(9) 1.0872(4) 0.79875(14) 0.0317 1.0000 Uani . . . . . .
C29 C 0.36295(9) 1.0540(4) 0.80896(14) 0.0312 1.0000 Uani . . . . . .
C30 C 0.37531(8) 0.9174(4) 0.83284(13) 0.0272 1.0000 Uani . . . . . .
C31 C 0.52799(8) 0.6206(4) 0.90729(14) 0.0295 1.0000 Uani . . . . . .
C32 C 0.54331(9) 0.4980(4) 0.88901(15) 0.0328 1.0000 Uani . . . . . .
C33 C 0.57872(9) 0.4984(4) 0.89341(15) 0.0337 1.0000 Uani . . . . . .
C34 C 0.59911(8) 0.6216(4) 0.91476(13) 0.0304 1.0000 Uani . . . . . .
C35 C 0.58380(9) 0.7468(4) 0.93183(15) 0.0351 1.0000 Uani . . . . . .
C36 C 0.54833(9) 0.7449(4) 0.92877(15) 0.0339 1.0000 Uani . . . . . .
C37 C 0.63744(8) 0.6127(5) 0.92119(14) 0.0354 1.0000 Uani . . . . . .
C38 C 0.69160(9) 0.7389(6) 0.94590(18) 0.0520 1.0000 Uani . . . . . .
C39 C 0.20807(7) 0.6113(3) 0.85854(12) 0.0235 1.0000 Uani . . . . . .
C40 C 0.19187(8) 0.4844(4) 0.87316(14) 0.0298 1.0000 Uani . . . . . .
C41 C 0.15605(8) 0.4812(4) 0.86537(14) 0.0289 1.0000 Uani . . . . . .
C42 C 0.13516(7) 0.6028(4) 0.84225(12) 0.0248 1.0000 Uani . . . . . .
C43 C 0.15113(8) 0.7304(4) 0.82954(15) 0.0318 1.0000 Uani . . . . . .
C44 C 0.18714(9) 0.7351(4) 0.83752(15) 0.0324 1.0000 Uani . . . . . .
C45 C 0.09639(8) 0.5888(4) 0.82978(13) 0.0263 1.0000 Uani . . . . . .
C46 C 0.04205(9) 0.7023(5) 0.78857(18) 0.0427 1.0000 Uani . . . . . .
C47 C 0.11466(8) 0.6011(4) 0.68704(13) 0.0271 1.0000 Uani . . . . . .
C48 C 0.12734(9) 0.4691(4) 0.71407(14) 0.0324 1.0000 Uani . . . . . .
C49 C 0.16307(9) 0.4426(4) 0.72968(14) 0.0309 1.0000 Uani . . . . . .
C50 C 0.18518(9) 0.5490(3) 0.71763(14) 0.0281 1.0000 Uani . . . . . .
C51 C 0.17115(8) 0.6786(3) 0.69001(13) 0.0245 1.0000 Uani . . . . . .
C52 C 0.19270(8) 0.7994(3) 0.67623(13) 0.0246 1.0000 Uani . . . . . .
C53 C 0.22841(8) 0.7970(4) 0.68337(13) 0.0268 1.0000 Uani . . . . . .
C54 C 0.24477(8) 0.9222(3) 0.66750(12) 0.0230 1.0000 Uani . . . . . .
C55 C 0.22388(8) 1.0479(3) 0.64664(13) 0.0257 1.0000 Uani . . . . . .
C56 C 0.18828(8) 1.0437(3) 0.63981(13) 0.0235 1.0000 Uani . . . . . .
C57 C 0.16259(8) 1.1630(3) 0.61742(12) 0.0234 1.0000 Uani . . . . . .
C58 C 0.17228(9) 1.3058(4) 0.60526(14) 0.0289 1.0000 Uani . . . . . .
C59 C 0.14665(9) 1.4131(4) 0.58595(14) 0.0331 1.0000 Uani . . . . . .
C60 C 0.11222(9) 1.3767(4) 0.57947(15) 0.0321 1.0000 Uani . . . . . .
C61 C 0.10379(9) 1.2325(4) 0.59242(13) 0.0283 1.0000 Uani . . . . . .
C62 C 0.13839(9) 1.0577(3) 0.74917(13) 0.0273 1.0000 Uani . . . . . .
C63 C 0.12989(9) 1.1284(4) 0.79159(14) 0.0311 1.0000 Uani . . . . . .
C64 C 0.09488(10) 1.1509(4) 0.78899(15) 0.0332 1.0000 Uani . . . . . .
C65 C 0.06940(9) 1.0977(4) 0.74509(14) 0.0308 1.0000 Uani . . . . . .
C66 C 0.07910(8) 1.0246(3) 0.70379(13) 0.0263 1.0000 Uani . . . . . .
C67 C 0.05404(8) 0.9632(3) 0.65548(13) 0.0248 1.0000 Uani . . . . . .
C68 C 0.01782(9) 0.9586(4) 0.64407(14) 0.0296 1.0000 Uani . . . . . .
C69 C -0.00202(8) 0.8907(4) 0.59672(14) 0.0284 1.0000 Uani . . . . . .
C70 C 0.01512(8) 0.8322(4) 0.56073(14) 0.0283 1.0000 Uani . . . . . .
C71 C 0.05147(8) 0.8413(3) 0.57341(13) 0.0254 1.0000 Uani . . . . . .
C72 C 0.07379(8) 0.7883(4) 0.54023(13) 0.0274 1.0000 Uani . . . . . .
C73 C 0.06104(10) 0.7148(4) 0.49134(14) 0.0330 1.0000 Uani . . . . . .
C74 C 0.08444(11) 0.6663(4) 0.46407(15) 0.0377 1.0000 Uani . . . . . .
C75 C 0.11974(10) 0.6953(4) 0.48530(15) 0.0372 1.0000 Uani . . . . . .
C76 C 0.13085(9) 0.7719(4) 0.53400(14) 0.0300 1.0000 Uani . . . . . .
C77 C 0.28291(8) 0.9214(3) 0.67191(12) 0.0241 1.0000 Uani . . . . . .
C78 C 0.30424(8) 0.8013(4) 0.69524(14) 0.0303 1.0000 Uani . . . . . .
C79 C 0.33962(9) 0.8013(4) 0.69969(15) 0.0312 1.0000 Uani . . . . . .
C80 C 0.35488(8) 0.9220(4) 0.68033(13) 0.0256 1.0000 Uani . . . . . .
C81 C 0.33377(8) 1.0416(4) 0.65571(14) 0.0287 1.0000 Uani . . . . . .
C82 C 0.29809(9) 1.0409(4) 0.65175(14) 0.0309 1.0000 Uani . . . . . .
C83 C 0.39303(8) 0.9271(4) 0.68581(13) 0.0290 1.0000 Uani . . . . . .
C84 C 0.44738(10) 0.8001(5) 0.71838(18) 0.0454 1.0000 Uani . . . . . .
C85 C -0.04061(8) 0.8806(4) 0.58505(13) 0.0282 1.0000 Uani . . . . . .
C86 C -0.05894(9) 0.7558(4) 0.55888(15) 0.0358 1.0000 Uani . . . . . .
C87 C -0.09491(9) 0.7481(4) 0.54776(15) 0.0363 1.0000 Uani . . . . . .
C88 C -0.11351(9) 0.8676(4) 0.56114(14) 0.0332 1.0000 Uani . . . . . .
C89 C -0.09517(9) 0.9912(4) 0.58830(15) 0.0359 1.0000 Uani . . . . . .
C90 C -0.05928(9) 0.9979(4) 0.60027(16) 0.0350 1.0000 Uani . . . . . .
C91 C -0.15237(9) 0.8729(5) 0.54667(15) 0.0392 1.0000 Uani . . . . . .
C92 C -0.20494(10) 0.7408(7) 0.50754(19) 0.0601 1.0000 Uani . . . . . .
O1 O 0.65385(6) 0.7418(3) 0.93713(11) 0.0444 1.0000 Uani . . . . . .
O2 O 0.65167(7) 0.4988(4) 0.91280(14) 0.0573 1.0000 Uani . . . . . .
O3 O 0.07998(6) 0.7094(3) 0.80531(11) 0.0366 1.0000 Uani . . . . . .
O4 O 0.08171(6) 0.4775(3) 0.84007(10) 0.0353 1.0000 Uani . . . . . .
O5 O 0.40972(6) 0.8047(3) 0.70980(11) 0.0398 1.0000 Uani . . . . . .
O6 O 0.40745(6) 1.0311(3) 0.67043(11) 0.0393 1.0000 Uani . . . . . .
O7 O -0.16691(7) 0.7443(4) 0.52465(11) 0.0496 1.0000 Uani . . . . . .
O8 O -0.16868(7) 0.9817(4) 0.55474(15) 0.0593 1.0000 Uani . . . . . .
O9 O 0.26462(7) 0.3759(4) 0.76190(13) 0.0579 1.0000 Uani . . . . . .
O10 O 0.01785(8) 0.2922(4) 0.80478(15) 0.0624 1.0000 Uani . . . . . .
O11 O 0.23243(9) 0.1133(5) 0.9373(2) 0.0902 1.0000 Uani . . . . . .
O12 O 0.28964(9) 0.8998(4) 0.97864(18) 0.0821 1.0000 Uani . . . . . .
O13 O 0.28666(10) 0.6665(5) 1.04629(18) 0.0890 1.0000 Uani . . . . . .
O14 O 0.21098(12) 0.6767(7) 0.5435(2) 0.1305 1.0000 Uani . . . . . .
O15 O 0.52122(12) 0.1397(6) 0.82236(19) 0.0978 1.0000 Uani . . . . . .
O160 O 0.4656(3) 0.9762(13) 0.8483(4) 0.0888 0.5000 Uani . . . . . .
O161 O 0.4591(4) 1.0830(19) 0.8282(4) 0.1297 0.5000 Uani . . . . . .
Cl1 Cl 0.25690(2) 0.44771(11) 0.63796(4) 0.0452 1.0000 Uani . . . . . .
Cl2 Cl 0.22343(2) 1.13212(12) 0.81344(6) 0.0583 1.0000 Uani . . . . . .
Cl3 Cl 0.5000 0.4189(2) 0.7500 0.0581 1.0000 Uani S T . . . .
Cl4 Cl 0.47108(5) 1.0820(2) 0.95623(8) 0.0464 0.5000 Uani . . . . . .
Cl5 Cl 0.02416(4) 0.4141(2) 0.54780(7) 0.0388 0.5000 Uani . . . . . .
Cl6 Cl 0.03062(6) 0.5017(3) 0.66234(10) 0.0686 0.5000 Uani . . . . . .
H90 H 0.2504 0.3144 0.7678 0.0849 1.0000 Uiso R . . . . .
H95 H 0.2608 0.3770 0.7273 0.0841 1.0000 Uiso R . . . . .
H100 H 0.0336 0.3523 0.8205 0.0970 1.0000 Uiso R . . . . .
H105 H 0.0039 0.3119 0.8218 0.0975 1.0000 Uiso R . . . . .
H110 H 0.2144 0.0856 0.9446 0.1256 1.0000 Uiso R . . . . .
H115 H 0.2286 0.0837 0.9043 0.1255 1.0000 Uiso R . . . . .
H120 H 0.2850 0.8266 0.9954 0.1276 1.0000 Uiso R . . . . .
H125 H 0.2710 0.9460 0.9657 0.1279 1.0000 Uiso R . . . . .
H130 H 0.2748 0.6446 1.0669 0.1418 1.0000 Uiso R . . . . .
H135 H 0.3070 0.6369 1.0595 0.1416 1.0000 Uiso R . . . . .
H140 H 0.2232 0.6267 0.5682 0.1787 1.0000 Uiso R . . . . .
H145 H 0.2171 0.6486 0.5176 0.1787 1.0000 Uiso R . . . . .
H150 H 0.5266 0.1853 0.7940 0.1426 1.0000 Uiso R . . . . .
H155 H 0.5358 0.0703 0.8226 0.1430 1.0000 Uiso R . . . . .
H381 H 0.6968 0.7112 0.9133 0.0779 1.0000 Uiso R . . . . .
H382 H 0.7002 0.8394 0.9565 0.0781 1.0000 Uiso R . . . . .
H383 H 0.7021 0.6682 0.9744 0.0777 1.0000 Uiso R . . . . .
H461 H 0.0334 0.8019 0.7771 0.0624 1.0000 Uiso R . . . . .
H462 H 0.0347 0.6328 0.7588 0.0617 1.0000 Uiso R . . . . .
H463 H 0.0333 0.6707 0.8177 0.0621 1.0000 Uiso R . . . . .
H841 H 0.4529 0.8196 0.6851 0.0678 1.0000 Uiso R . . . . .
H842 H 0.4588 0.8743 0.7445 0.0680 1.0000 Uiso R . . . . .
H843 H 0.4559 0.7018 0.7317 0.0680 1.0000 Uiso R . . . . .
H921 H -0.2138 0.8166 0.4805 0.0877 1.0000 Uiso R . . . . .
H922 H -0.2134 0.7601 0.5383 0.0873 1.0000 Uiso R . . . . .
H923 H -0.2125 0.6421 0.4931 0.0879 1.0000 Uiso R . . . . .
H11 H 0.3432 0.7334 0.9781 0.0347 1.0000 Uiso R . . . . .
H21 H 0.3678 0.8587 1.0578 0.0418 1.0000 Uiso R . . . . .
H31 H 0.4284 0.8990 1.0857 0.0423 1.0000 Uiso R . . . . .
H41 H 0.4622 0.8124 1.0313 0.0367 1.0000 Uiso R . . . . .
H71 H 0.4917 0.7182 0.9738 0.0343 1.0000 Uiso R . . . . .
H91 H 0.4759 0.5105 0.8289 0.0349 1.0000 Uiso R . . . . .
H121 H 0.4328 0.4145 0.7582 0.0379 1.0000 Uiso R . . . . .
H131 H 0.3848 0.3368 0.6870 0.0400 1.0000 Uiso R . . . . .
H141 H 0.3283 0.3704 0.6943 0.0362 1.0000 Uiso R . . . . .
H151 H 0.3206 0.4768 0.7717 0.0307 1.0000 Uiso R . . . . .
H161 H 0.4088 0.3083 0.9268 0.0311 1.0000 Uiso R . . . . .
H171 H 0.3956 0.0707 0.9530 0.0363 1.0000 Uiso R . . . . .
H181 H 0.3373 0.0183 0.9524 0.0391 1.0000 Uiso R . . . . .
H191 H 0.2945 0.2032 0.9223 0.0330 1.0000 Uiso R . . . . .
H221 H 0.2572 0.4015 0.8964 0.0309 1.0000 Uiso R . . . . .
H241 H 0.2494 0.8200 0.8330 0.0292 1.0000 Uiso R . . . . .
H271 H 0.2822 1.0049 0.8064 0.0339 1.0000 Uiso R . . . . .
H281 H 0.3186 1.1778 0.7832 0.0378 1.0000 Uiso R . . . . .
H291 H 0.3787 1.1211 0.8003 0.0382 1.0000 Uiso R . . . . .
H301 H 0.3990 0.8950 0.8391 0.0328 1.0000 Uiso R . . . . .
H321 H 0.5294 0.4151 0.8737 0.0390 1.0000 Uiso R . . . . .
H331 H 0.5890 0.4133 0.8821 0.0412 1.0000 Uiso R . . . . .
H351 H 0.5971 0.8320 0.9451 0.0417 1.0000 Uiso R . . . . .
H361 H 0.5384 0.8266 0.9413 0.0413 1.0000 Uiso R . . . . .
H401 H 0.2055 0.4016 0.8882 0.0362 1.0000 Uiso R . . . . .
H411 H 0.1452 0.3957 0.8749 0.0355 1.0000 Uiso R . . . . .
H431 H 0.1373 0.8135 0.8155 0.0383 1.0000 Uiso R . . . . .
H441 H 0.1976 0.8229 0.8287 0.0389 1.0000 Uiso R . . . . .
H471 H 0.0908 0.6215 0.6768 0.0335 1.0000 Uiso R . . . . .
H481 H 0.1119 0.3994 0.7213 0.0406 1.0000 Uiso R . . . . .
H491 H 0.1721 0.3539 0.7478 0.0382 1.0000 Uiso R . . . . .
H501 H 0.2095 0.5342 0.7278 0.0338 1.0000 Uiso R . . . . .
H531 H 0.2415 0.7116 0.6984 0.0319 1.0000 Uiso R . . . . .
H551 H 0.2339 1.1339 0.6370 0.0308 1.0000 Uiso R . . . . .
H581 H 0.1961 1.3289 0.6102 0.0343 1.0000 Uiso R . . . . .
H591 H 0.1527 1.5112 0.5778 0.0391 1.0000 Uiso R . . . . .
H601 H 0.0942 1.4475 0.5661 0.0374 1.0000 Uiso R . . . . .
H611 H 0.0803 1.2069 0.5887 0.0325 1.0000 Uiso R . . . . .
H621 H 0.1620 1.0448 0.7505 0.0323 1.0000 Uiso R . . . . .
H631 H 0.1480 1.1612 0.8217 0.0368 1.0000 Uiso R . . . . .
H641 H 0.0888 1.2012 0.8168 0.0411 1.0000 Uiso R . . . . .
H651 H 0.0457 1.1111 0.7430 0.0391 1.0000 Uiso R . . . . .
H681 H 0.0069 1.0017 0.6680 0.0362 1.0000 Uiso R . . . . .
H701 H 0.0016 0.7874 0.5284 0.0340 1.0000 Uiso R . . . . .
H731 H 0.0371 0.6979 0.4771 0.0396 1.0000 Uiso R . . . . .
H741 H 0.0761 0.6138 0.4311 0.0462 1.0000 Uiso R . . . . .
H751 H 0.1364 0.6639 0.4679 0.0471 1.0000 Uiso R . . . . .
H761 H 0.1548 0.7939 0.5483 0.0369 1.0000 Uiso R . . . . .
H781 H 0.2950 0.7178 0.7083 0.0369 1.0000 Uiso R . . . . .
H791 H 0.3535 0.7195 0.7160 0.0370 1.0000 Uiso R . . . . .
H811 H 0.3436 1.1215 0.6417 0.0352 1.0000 Uiso R . . . . .
H821 H 0.2836 1.1226 0.6355 0.0377 1.0000 Uiso R . . . . .
H861 H -0.0466 0.6755 0.5487 0.0429 1.0000 Uiso R . . . . .
H871 H -0.1068 0.6619 0.5311 0.0429 1.0000 Uiso R . . . . .
H891 H -0.1076 1.0699 0.5979 0.0441 1.0000 Uiso R . . . . .
H901 H -0.0472 1.0820 0.6188 0.0427 1.0000 Uiso R . . . . .

loop_
_atom_site_aniso_label
_atom_site_aniso_U_11
_atom_site_aniso_U_22
_atom_site_aniso_U_33
_atom_site_aniso_U_23
_atom_site_aniso_U_13
_atom_site_aniso_U_12
Ru1 0.01562(11) 0.01939(11) 0.02617(12) 0.00282(10) 0.00709(9) 0.00060(9)
Ru2 0.02027(12) 0.01818(11) 0.02878(13) 0.00301(10) 0.00897(9) 0.00275(9)
N1 0.0249(13) 0.0226(12) 0.0272(14) 0.0030(11) 0.0083(11) 0.0012(10)
N2 0.0187(11) 0.0221(12) 0.0263(12) 0.0012(11) 0.0072(9) 0.0002(10)
N3 0.0208(12) 0.0203(12) 0.0303(14) 0.0018(10) 0.0084(10) -0.0023(10)
N4 0.0180(11) 0.0234(12) 0.0291(13) 0.0025(11) 0.0080(10) 0.0011(10)
N5 0.0189(11) 0.0203(12) 0.0251(12) 0.0020(10) 0.0082(9) 0.0012(10)
N6 0.0203(12) 0.0218(12) 0.0256(13) 0.0011(10) 0.0078(10) -0.0009(10)
N7 0.0262(13) 0.0180(12) 0.0286(14) 0.0024(10) 0.0098(11) 0.0009(10)
N8 0.0254(12) 0.0156(11) 0.0289(13) 0.0027(10) 0.0090(10) 0.0040(10)
N9 0.0254(13) 0.0218(12) 0.0275(13) 0.0030(10) 0.0085(10) 0.0048(10)
N10 0.0243(13) 0.0197(12) 0.0318(14) 0.0029(11) 0.0108(11) 0.0004(10)
N11 0.0239(12) 0.0195(12) 0.0312(13) 0.0026(11) 0.0089(10) 0.0044(10)
N12 0.0291(14) 0.0205(12) 0.0312(15) 0.0054(11) 0.0102(11) 0.0051(10)
C1 0.0262(16) 0.0283(16) 0.0328(17) 0.0087(13) 0.0124(13) 0.0079(13)
C2 0.0390(19) 0.0356(18) 0.0303(17) 0.0010(15) 0.0171(15) 0.0081(15)
C3 0.0412(19) 0.0334(17) 0.0293(17) -0.0017(14) 0.0113(15) -0.0006(15)
C4 0.0247(16) 0.0348(18) 0.0322(17) 0.0008(14) 0.0048(13) 0.0012(13)
C5 0.0235(14) 0.0223(14) 0.0271(15) 0.0029(12) 0.0079(12) 0.0019(12)
C6 0.0212(14) 0.0242(15) 0.0288(16) 0.0004(13) 0.0065(12) 0.0005(12)
C7 0.0205(15) 0.0312(16) 0.0338(18) -0.0037(14) 0.0066(13) 0.0004(12)
C8 0.0204(14) 0.0301(17) 0.0356(17) 0.0008(14) 0.0082(12) 0.0013(13)
C9 0.0228(15) 0.0319(16) 0.0336(17) -0.0023(14) 0.0127(13) -0.0003(12)
C10 0.0225(15) 0.0256(15) 0.0282(16) 0.0014(12) 0.0106(12) 0.0007(12)
C11 0.0220(14) 0.0237(14) 0.0270(16) 0.0009(12) 0.0080(12) -0.0015(11)
C12 0.0240(15) 0.0367(18) 0.0369(17) -0.0043(15) 0.0137(13) -0.0053(13)
C13 0.0333(17) 0.0381(19) 0.0294(16) -0.0065(15) 0.0113(14) -0.0103(15)
C14 0.0299(16) 0.0285(16) 0.0311(16) 0.0000(15) 0.0044(13) -0.0082(14)
C15 0.0219(14) 0.0206(14) 0.0339(17) 0.0058(13) 0.0046(12) -0.0022(11)
C16 0.0212(14) 0.0282(16) 0.0274(16) 0.0020(13) 0.0070(12) 0.0032(12)
C17 0.0255(16) 0.0266(15) 0.0375(19) 0.0072(14) 0.0076(13) 0.0061(13)
C18 0.0342(17) 0.0232(15) 0.0390(18) 0.0078(14) 0.0109(14) 0.0023(13)
C19 0.0261(15) 0.0251(15) 0.0318(17) 0.0081(13) 0.0108(13) 0.0008(12)
C20 0.0198(13) 0.0230(14) 0.0269(15) 0.0037(12) 0.0071(11) 0.0020(11)
C21 0.0199(14) 0.0207(14) 0.0262(15) 0.0024(12) 0.0051(12) -0.0007(11)
C22 0.0215(14) 0.0247(15) 0.0319(17) 0.0050(13) 0.0081(12) -0.0012(12)
C23 0.0198(13) 0.0249(15) 0.0250(14) -0.0013(13) 0.0050(11) 0.0002(12)
C24 0.0203(14) 0.0223(14) 0.0328(17) 0.0023(13) 0.0074(12) 0.0017(11)
C25 0.0203(14) 0.0208(14) 0.0243(15) 0.0032(12) 0.0052(11) 0.0006(11)
C26 0.0211(14) 0.0211(13) 0.0275(16) 0.0015(12) 0.0079(12) 0.0006(11)
C27 0.0264(16) 0.0239(15) 0.0349(18) 0.0053(13) 0.0076(13) 0.0030(12)
C28 0.0348(17) 0.0216(15) 0.0390(18) 0.0068(14) 0.0110(14) 0.0020(13)
C29 0.0324(17) 0.0271(16) 0.0352(18) 0.0043(14) 0.0114(14) -0.0066(13)
C30 0.0248(14) 0.0258(15) 0.0329(16) 0.0004(14) 0.0110(12) -0.0016(12)
C31 0.0182(14) 0.0372(18) 0.0332(17) 0.0008(14) 0.0076(12) 0.0033(13)
C32 0.0223(15) 0.0311(17) 0.044(2) 0.0004(15) 0.0083(14) 0.0020(13)
C33 0.0263(16) 0.0355(18) 0.040(2) 0.0040(15) 0.0106(14) 0.0054(14)
C34 0.0186(14) 0.0428(19) 0.0299(16) 0.0091(14) 0.0071(12) 0.0034(13)
C35 0.0225(16) 0.042(2) 0.040(2) -0.0052(16) 0.0070(14) -0.0045(14)
C36 0.0228(16) 0.0394(19) 0.040(2) -0.0097(16) 0.0090(14) 0.0014(14)
C37 0.0195(15) 0.054(2) 0.0333(17) 0.0092(17) 0.0086(13) 0.0018(16)
C38 0.0177(16) 0.083(3) 0.055(2) 0.009(2) 0.0109(16) -0.0065(18)
C39 0.0192(13) 0.0252(15) 0.0261(14) 0.0000(13) 0.0067(11) 0.0012(12)
C40 0.0216(15) 0.0294(16) 0.0388(19) 0.0091(14) 0.0091(13) 0.0054(12)
C41 0.0246(16) 0.0242(15) 0.0396(19) 0.0056(14) 0.0120(14) 0.0013(12)
C42 0.0166(13) 0.0308(16) 0.0271(15) -0.0025(14) 0.0065(11) 0.0008(12)
C43 0.0207(15) 0.0258(16) 0.048(2) 0.0054(15) 0.0088(14) 0.0045(12)
C44 0.0237(16) 0.0244(15) 0.050(2) 0.0052(15) 0.0119(14) 0.0007(12)
C45 0.0212(14) 0.0291(15) 0.0301(15) -0.0027(14) 0.0097(12) -0.0010(13)
C46 0.0194(16) 0.047(2) 0.058(2) 0.0034(19) 0.0046(15) 0.0018(15)
C47 0.0270(15) 0.0239(15) 0.0331(16) 0.0026(14) 0.0129(12) 0.0013(13)
C48 0.0374(18) 0.0261(16) 0.0388(19) 0.0052(14) 0.0191(15) -0.0045(14)
C49 0.0374(18) 0.0216(15) 0.0352(17) 0.0065(13) 0.0126(14) 0.0015(13)
C50 0.0291(16) 0.0197(14) 0.0370(18) 0.0030(13) 0.0116(14) 0.0023(12)
C51 0.0256(15) 0.0207(14) 0.0285(16) 0.0016(12) 0.0097(12) 0.0017(12)
C52 0.0265(15) 0.0173(13) 0.0300(16) 0.0028(12) 0.0082(12) 0.0023(12)
C53 0.0244(15) 0.0242(15) 0.0313(17) 0.0025(13) 0.0071(13) 0.0052(12)
C54 0.0213(14) 0.0213(14) 0.0270(15) -0.0002(12) 0.0078(11) -0.0014(11)
C55 0.0250(15) 0.0191(14) 0.0331(17) 0.0047(12) 0.0084(12) 0.0007(11)
C56 0.0256(15) 0.0179(13) 0.0281(16) 0.0038(12) 0.0094(12) 0.0007(11)
C57 0.0235(14) 0.0219(14) 0.0251(15) 0.0009(12) 0.0074(12) 0.0028(11)
C58 0.0268(16) 0.0250(15) 0.0347(17) 0.0042(14) 0.0085(13) -0.0006(12)
C59 0.0380(18) 0.0221(15) 0.0368(18) 0.0083(14) 0.0068(14) 0.0012(14)
C60 0.0330(17) 0.0232(16) 0.0374(19) 0.0076(14) 0.0058(14) 0.0077(13)
C61 0.0254(16) 0.0270(15) 0.0300(17) 0.0027(13) 0.0041(13) 0.0057(13)
C62 0.0263(15) 0.0216(14) 0.0340(17) 0.0045(13) 0.0085(13) 0.0009(12)
C63 0.0382(18) 0.0224(15) 0.0306(17) -0.0023(13) 0.0064(14) -0.0030(13)
C64 0.0404(19) 0.0281(16) 0.0339(18) -0.0046(14) 0.0153(15) -0.0018(14)
C65 0.0276(15) 0.0286(16) 0.0405(18) -0.0050(15) 0.0165(13) -0.0026(14)
C66 0.0253(15) 0.0208(14) 0.0343(17) 0.0010(13) 0.0108(13) 0.0001(12)
C67 0.0227(15) 0.0217(14) 0.0322(16) -0.0004(12) 0.0115(13) 0.0022(11)
C68 0.0272(16) 0.0286(16) 0.0358(18) -0.0018(14) 0.0137(14) 0.0036(13)
C69 0.0206(14) 0.0257(15) 0.0386(18) 0.0054(14) 0.0080(12) 0.0020(13)
C70 0.0255(15) 0.0268(16) 0.0324(17) -0.0002(13) 0.0078(13) 0.0004(12)
C71 0.0253(15) 0.0198(14) 0.0315(17) 0.0019(13) 0.0088(13) 0.0005(12)
C72 0.0291(16) 0.0223(15) 0.0329(17) 0.0070(13) 0.0121(13) 0.0029(12)
C73 0.0358(18) 0.0314(17) 0.0309(17) 0.0034(14) 0.0081(14) 0.0013(14)
C74 0.050(2) 0.0326(18) 0.0325(19) 0.0017(15) 0.0145(16) 0.0079(16)
C75 0.048(2) 0.0360(19) 0.0334(18) 0.0067(15) 0.0213(16) 0.0140(16)
C76 0.0329(17) 0.0265(16) 0.0341(18) 0.0098(14) 0.0152(14) 0.0084(13)
C77 0.0233(14) 0.0230(15) 0.0262(14) -0.0001(12) 0.0071(11) 0.0011(12)
C78 0.0254(16) 0.0266(16) 0.0399(19) 0.0082(14) 0.0107(14) 0.0006(13)
C79 0.0255(16) 0.0262(16) 0.0420(19) 0.0071(15) 0.0094(14) 0.0035(13)
C80 0.0229(14) 0.0247(15) 0.0296(15) -0.0006(13) 0.0081(12) -0.0015(12)
C81 0.0256(16) 0.0245(15) 0.0384(18) 0.0052(13) 0.0132(14) -0.0004(12)
C82 0.0281(16) 0.0264(15) 0.0399(19) 0.0080(14) 0.0126(14) 0.0040(13)
C83 0.0270(16) 0.0307(17) 0.0298(16) 0.0014(14) 0.0090(13) 0.0021(13)
C84 0.0285(18) 0.049(2) 0.058(3) 0.008(2) 0.0111(17) 0.0074(16)
C85 0.0216(14) 0.0328(17) 0.0305(16) 0.0039(14) 0.0077(12) 0.0011(13)
C86 0.0285(17) 0.0375(19) 0.041(2) -0.0056(16) 0.0085(15) 0.0000(14)
C87 0.0284(17) 0.044(2) 0.0354(19) -0.0056(16) 0.0073(14) -0.0047(15)
C88 0.0242(15) 0.045(2) 0.0305(17) 0.0104(15) 0.0085(13) 0.0045(14)
C89 0.0296(17) 0.0363(18) 0.044(2) 0.0059(16) 0.0136(15) 0.0058(14)
C90 0.0283(17) 0.0312(17) 0.047(2) 0.0046(16) 0.0134(15) 0.0015(14)
C91 0.0268(17) 0.056(2) 0.0359(19) 0.0105(17) 0.0104(14) 0.0008(17)
C92 0.0223(18) 0.101(4) 0.054(3) -0.003(3) 0.0057(17) -0.008(2)
O1 0.0212(12) 0.0591(17) 0.0528(17) 0.0035(14) 0.0103(11) -0.0055(12)
O2 0.0231(13) 0.0603(19) 0.089(2) 0.0037(17) 0.0158(14) 0.0081(13)
O3 0.0187(11) 0.0332(13) 0.0550(16) 0.0066(12) 0.0059(10) 0.0026(9)
O4 0.0226(11) 0.0375(13) 0.0464(15) 0.0019(11) 0.0107(10) -0.0022(10)
O5 0.0239(12) 0.0390(14) 0.0572(16) 0.0133(12) 0.0126(11) 0.0074(10)
O6 0.0294(13) 0.0385(14) 0.0527(16) 0.0092(12) 0.0159(11) -0.0016(11)
O7 0.0250(13) 0.076(2) 0.0461(16) -0.0088(15) 0.0063(11) -0.0026(13)
O8 0.0307(14) 0.0578(19) 0.090(2) 0.0097(18) 0.0177(15) 0.0112(14)
O9 0.0362(15) 0.073(2) 0.0636(19) 0.0013(17) 0.0120(13) -0.0125(15)
O10 0.0506(18) 0.0507(18) 0.097(3) -0.0035(18) 0.0383(18) -0.0057(15)
O11 0.0377(18) 0.087(3) 0.131(4) 0.033(3) 0.001(2) -0.0191(18)
O12 0.0467(19) 0.083(3) 0.128(3) 0.045(2) 0.043(2) 0.0102(18)
O13 0.069(2) 0.100(3) 0.114(3) 0.061(3) 0.053(2) 0.046(2)
O14 0.065(3) 0.143(5) 0.154(5) -0.032(4) -0.018(3) 0.059(3)
O15 0.085(3) 0.111(4) 0.092(3) -0.006(3) 0.016(2) 0.040(3)
O160 0.097(7) 0.097(7) 0.085(7) -0.009(6) 0.046(6) -0.008(6)
O161 0.154(11) 0.168(13) 0.052(5) -0.014(7) 0.006(6) 0.017(10)
Cl1 0.0336(4) 0.0424(5) 0.0596(6) -0.0058(4) 0.0129(4) -0.0078(4)
Cl2 0.0253(4) 0.0414(5) 0.1048(9) 0.0118(6) 0.0128(5) 0.0032(4)
Cl3 0.0441(8) 0.0776(11) 0.0573(9) 0.0000 0.0222(7) 0.0000
Cl4 0.0327(9) 0.0522(11) 0.0562(11) -0.0208(10) 0.0159(8) -0.0152(8)
Cl5 0.0237(7) 0.0505(10) 0.0370(8) -0.0052(8) 0.0000(6) -0.0077(7)
Cl6 0.0520(13) 0.0991(19) 0.0660(14) -0.0261(14) 0.0353(11) -0.0458(13)

loop_
_atom_type_symbol
_atom_type_scat_dispersion_real
_atom_type_scat_dispersion_imag
_atom_type_scat_Cromer_Mann_a1
_atom_type_scat_Cromer_Mann_b1
_atom_type_scat_Cromer_Mann_a2
_atom_type_scat_Cromer_Mann_b2
_atom_type_scat_Cromer_Mann_a3
_atom_type_scat_Cromer_Mann_b3
_atom_type_scat_Cromer_Mann_a4
_atom_type_scat_Cromer_Mann_b4
_atom_type_scat_Cromer_Mann_c
_atom_type_scat_source
C 0.0033 0.0016 2.3100 20.8439 1.0200 10.2075 1.5886 0.5687 0.8650 51.6512 0.2156 'International Tables Vol C 4.2.6.8 and 6.1.1.4'
H 0.0000 0.0000 0.4930 10.5109 0.3229 26.1257 0.1402 3.1424 0.0408 57.7998 0.0030 'International Tables Vol C 4.2.6.8 and 6.1.1.4'
Ru -1.2594 0.8363 19.2674 0.8085 12.9182 8.4347 4.8634 24.7997 1.5676 94.2928 5.3787 'International Tables Vol C 4.2.6.8 and 6.1.1.4'
N 0.0061 0.0033 12.2126 0.0057 3.1322 9.8933 2.0125 28.9975 1.1663 0.5826 -11.5290 'International Tables Vol C 4.2.6.8 and 6.1.1.4'
O 0.0106 0.0060 3.0485 13.2771 2.2868 5.7011 1.5463 0.3239 0.8670 32.9089 0.2508 'International Tables Vol C 4.2.6.8 and 6.1.1.4'
Cl 0.1484 0.1585 11.4604 0.0104 7.1964 1.1662 6.2556 18.5194 1.6455 47.7784 -9.5574 'International Tables Vol C 4.2.6.8 and 6.1.1.4'

loop_
_geom_angle_atom_site_label_1
_geom_angle_site_symmetry_1
_geom_angle_atom_site_label_2
_geom_angle_site_symmetry_2
_geom_angle_atom_site_label_3
_geom_angle_site_symmetry_3
_geom_angle
_geom_angle_publ_flag
N1 . Ru1 . N2 . 78.84(10) yes
N1 . Ru1 . N3 . 158.25(10) yes
N2 . Ru1 . N3 . 79.41(10) yes
N1 . Ru1 . N4 . 94.49(10) yes
N2 . Ru1 . N4 . 101.31(10) yes
N3 . Ru1 . N4 . 89.81(10) yes
N1 . Ru1 . N5 . 100.06(10) yes
N2 . Ru1 . N5 . 178.83(10) yes
N3 . Ru1 . N5 . 101.69(10) yes
N4 . Ru1 . N5 . 79.16(10) yes
N1 . Ru1 . N6 . 91.07(10) yes
N2 . Ru1 . N6 . 100.51(10) yes
N3 . Ru1 . N6 . 92.82(10) yes
N4 . Ru1 . N6 . 158.14(10) yes
N5 . Ru1 . N6 . 79.06(10) yes
N7 . Ru2 . N8 . 78.47(10) yes
N7 . Ru2 . N9 . 157.43(10) yes
N8 . Ru2 . N9 . 79.14(10) yes
N7 . Ru2 . N10 . 93.00(10) yes
N8 . Ru2 . N10 . 101.93(10) yes
N9 . Ru2 . N10 . 88.86(10) yes
N7 . Ru2 . N11 . 101.89(10) yes
N8 . Ru2 . N11 . 178.75(11) yes
N9 . Ru2 . N11 . 100.56(10) yes
N10 . Ru2 . N11 . 79.26(11) yes
N7 . Ru2 . N12 . 91.97(10) yes
N8 . Ru2 . N12 . 100.13(11) yes
N9 . Ru2 . N12 . 94.70(10) yes
N10 . Ru2 . N12 . 157.93(10) yes
N11 . Ru2 . N12 . 78.68(11) yes
Ru1 . N1 . C1 . 127.8(2) yes
Ru1 . N1 . C5 . 113.9(2) yes
C1 . N1 . C5 . 118.2(3) yes
Ru1 . N2 . C6 . 119.9(2) yes
Ru1 . N2 . C10 . 118.8(2) yes
C6 . N2 . C10 . 121.3(3) yes
Ru1 . N3 . C11 . 113.7(2) yes
Ru1 . N3 . C15 . 127.6(2) yes
C11 . N3 . C15 . 118.7(3) yes
Ru1 . N4 . C16 . 127.5(2) yes
Ru1 . N4 . C20 . 113.49(19) yes
C16 . N4 . C20 . 118.8(3) yes
Ru1 . N5 . C21 . 119.5(2) yes
Ru1 . N5 . C25 . 119.59(19) yes
C21 . N5 . C25 . 120.9(2) yes
Ru1 . N6 . C26 . 113.71(19) yes
Ru1 . N6 . C30 . 127.6(2) yes
C26 . N6 . C30 . 118.7(3) yes
Ru2 . N7 . C47 . 127.3(2) yes
Ru2 . N7 . C51 . 114.15(19) yes
C47 . N7 . C51 . 118.5(3) yes
Ru2 . N8 . C52 . 120.2(2) yes
Ru2 . N8 . C56 . 119.3(2) yes
C52 . N8 . C56 . 120.4(3) yes
Ru2 . N9 . C57 . 113.46(19) yes
Ru2 . N9 . C61 . 127.6(2) yes
C57 . N9 . C61 . 118.7(3) yes
Ru2 . N10 . C62 . 126.6(2) yes
Ru2 . N10 . C66 . 114.0(2) yes
C62 . N10 . C66 . 119.3(3) yes
Ru2 . N11 . C67 . 118.8(2) yes
Ru2 . N11 . C71 . 119.7(2) yes
C67 . N11 . C71 . 121.5(3) yes
Ru2 . N12 . C72 . 114.3(2) yes
Ru2 . N12 . C76 . 127.5(2) yes
C72 . N12 . C76 . 118.2(3) yes
N1 . C1 . C2 . 122.6(3) yes
N1 . C1 . H11 . 117.9 no
C2 . C1 . H11 . 119.5 no
C1 . C2 . C3 . 119.3(3) yes
C1 . C2 . H21 . 119.3 no
C3 . C2 . H21 . 121.4 no
C2 . C3 . C4 . 119.3(3) yes
C2 . C3 . H31 . 120.7 no
C4 . C3 . H31 . 119.9 no
C3 . C4 . C5 . 119.2(3) yes
C3 . C4 . H41 . 120.9 no
C5 . C4 . H41 . 119.9 no
C4 . C5 . N1 . 121.4(3) yes
C4 . C5 . C6 . 123.4(3) yes
N1 . C5 . C6 . 115.2(3) yes
C5 . C6 . N2 . 112.0(3) yes
C5 . C6 . C7 . 127.6(3) yes
N2 . C6 . C7 . 120.4(3) yes
C6 . C7 . C8 . 119.3(3) yes
C6 . C7 . H71 . 120.0 no
C8 . C7 . H71 . 120.7 no
C7 . C8 . C9 . 119.6(3) yes
C7 . C8 . C31 . 121.0(3) yes
C9 . C8 . C31 . 119.4(3) yes
C8 . C9 . C10 . 119.2(3) yes
C8 . C9 . H91 . 120.4 no
C10 . C9 . H91 . 120.4 no
C9 . C10 . N2 . 120.2(3) yes
C9 . C10 . C11 . 127.0(3) yes
N2 . C10 . C11 . 112.8(3) yes
C10 . C11 . N3 . 115.2(3) yes
C10 . C11 . C12 . 123.5(3) yes
N3 . C11 . C12 . 121.2(3) yes
C11 . C12 . C13 . 119.2(3) yes
C11 . C12 . H121 . 120.4 no
C13 . C12 . H121 . 120.4 no
C12 . C13 . C14 . 119.0(3) yes
C12 . C13 . H131 . 121.0 no
C14 . C13 . H131 . 120.0 no
C13 . C14 . C15 . 119.4(3) yes
C13 . C14 . H141 . 120.6 no
C15 . C14 . H141 . 120.0 no
C14 . C15 . N3 . 122.4(3) yes
C14 . C15 . H151 . 119.1 no
N3 . C15 . H151 . 118.5 no
N4 . C16 . C17 . 122.3(3) yes
N4 . C16 . H161 . 117.8 no
C17 . C16 . H161 . 119.8 no
C16 . C17 . C18 . 119.1(3) yes
C16 . C17 . H171 . 119.9 no
C18 . C17 . H171 . 120.9 no
C17 . C18 . C19 . 118.9(3) yes
C17 . C18 . H181 . 120.9 no
C19 . C18 . H181 . 120.1 no
C18 . C19 . C20 . 119.8(3) yes
C18 . C19 . H191 . 120.3 no
C20 . C19 . H191 . 119.9 no
C19 . C20 . N4 . 120.9(3) yes
C19 . C20 . C21 . 123.8(3) yes
N4 . C20 . C21 . 115.2(3) yes
C20 . C21 . N5 . 112.6(3) yes
C20 . C21 . C22 . 126.6(3) yes
N5 . C21 . C22 . 120.8(3) yes
C21 . C22 . C23 . 120.1(3) yes
C21 . C22 . H221 . 119.3 no
C23 . C22 . H221 . 120.6 no
C22 . C23 . C24 . 117.8(3) yes
C22 . C23 . C39 . 120.7(3) yes
C24 . C23 . C39 . 121.5(3) yes
C23 . C24 . C25 . 120.0(3) yes
C23 . C24 . H241 . 119.9 no
C25 . C24 . H241 . 120.1 no
C24 . C25 . N5 . 120.5(3) yes
C24 . C25 . C26 . 127.4(3) yes
N5 . C25 . C26 . 112.1(2) yes
C25 . C26 . N6 . 115.5(3) yes
C25 . C26 . C27 . 123.5(3) yes
N6 . C26 . C27 . 120.9(3) yes
C26 . C27 . C28 . 119.8(3) yes
C26 . C27 . H271 . 120.0 no
C28 . C27 . H271 . 120.2 no
C27 . C28 . C29 . 119.1(3) yes
C27 . C28 . H281 . 119.6 no
C29 . C28 . H281 . 121.2 no
C28 . C29 . C30 . 119.0(3) yes
C28 . C29 . H291 . 122.0 no
C30 . C29 . H291 . 119.0 no
C29 . C30 . N6 . 122.5(3) yes
C29 . C30 . H301 . 118.6 no
N6 . C30 . H301 . 118.9 no
C8 . C31 . C32 . 119.0(3) yes
C8 . C31 . C36 . 121.4(3) yes
C32 . C31 . C36 . 119.6(3) yes
C31 . C32 . C33 . 120.3(3) yes
C31 . C32 . H321 . 119.6 no
C33 . C32 . H321 . 120.2 no
C32 . C33 . C34 . 120.4(3) yes
C32 . C33 . H331 . 119.7 no
C34 . C33 . H331 . 120.0 no
C33 . C34 . C35 . 119.8(3) yes
C33 . C34 . C37 . 118.0(3) yes
C35 . C34 . C37 . 122.1(3) yes
C34 . C35 . C36 . 119.9(3) yes
C34 . C35 . H351 . 120.6 no
C36 . C35 . H351 . 119.5 no
C35 . C36 . C31 . 120.0(3) yes
C35 . C36 . H361 . 119.9 no
C31 . C36 . H361 . 120.1 no
C34 . C37 . O1 . 112.8(3) yes
C34 . C37 . O2 . 122.8(4) yes
O1 . C37 . O2 . 124.4(3) yes
O1 . C38 . H381 . 109.8 no
O1 . C38 . H382 . 107.3 no
H381 . C38 . H382 . 109.9 no
O1 . C38 . H383 . 109.6 no
H381 . C38 . H383 . 110.5 no
H382 . C38 . H383 . 109.8 no
C23 . C39 . C40 . 120.8(3) yes
C23 . C39 . C44 . 121.2(3) yes
C40 . C39 . C44 . 118.0(3) yes
C39 . C40 . C41 . 120.8(3) yes
C39 . C40 . H401 . 119.3 no
C41 . C40 . H401 . 120.0 no
C40 . C41 . C42 . 120.9(3) yes
C40 . C41 . H411 . 120.6 no
C42 . C41 . H411 . 118.5 no
C41 . C42 . C43 . 118.6(3) yes
C41 . C42 . C45 . 119.0(3) yes
C43 . C42 . C45 . 122.3(3) yes
C42 . C43 . C44 . 120.9(3) yes
C42 . C43 . H431 . 118.8 no
C44 . C43 . H431 . 120.3 no
C39 . C44 . C43 . 120.8(3) yes
C39 . C44 . H441 . 119.4 no
C43 . C44 . H441 . 119.8 no
C42 . C45 . O3 . 112.2(3) yes
C42 . C45 . O4 . 123.6(3) yes
O3 . C45 . O4 . 124.1(3) yes
O3 . C46 . H461 . 107.6 no
O3 . C46 . H462 . 108.8 no
H461 . C46 . H462 . 109.8 no
O3 . C46 . H463 . 110.9 no
H461 . C46 . H463 . 109.5 no
H462 . C46 . H463 . 110.2 no
N7 . C47 . C48 . 122.3(3) yes
N7 . C47 . H471 . 117.3 no
C48 . C47 . H471 . 120.4 no
C47 . C48 . C49 . 119.3(3) yes
C47 . C48 . H481 . 120.0 no
C49 . C48 . H481 . 120.8 no
C48 . C49 . C50 . 119.0(3) yes
C48 . C49 . H491 . 120.5 no
C50 . C49 . H491 . 120.5 no
C49 . C50 . C51 . 119.5(3) yes
C49 . C50 . H501 . 120.8 no
C51 . C50 . H501 . 119.7 no
C50 . C51 . N7 . 121.4(3) yes
C50 . C51 . C52 . 123.3(3) yes
N7 . C51 . C52 . 115.2(3) yes
C51 . C52 . N8 . 111.8(3) yes
C51 . C52 . C53 . 127.0(3) yes
N8 . C52 . C53 . 121.2(3) yes
C52 . C53 . C54 . 119.6(3) yes
C52 . C53 . H531 . 119.9 no
C54 . C53 . H531 . 120.6 no
C53 . C54 . C55 . 117.8(3) yes
C53 . C54 . C77 . 121.3(3) yes
C55 . C54 . C77 . 120.9(3) yes
C54 . C55 . C56 . 120.2(3) yes
C54 . C55 . H551 . 120.3 no
C56 . C55 . H551 . 119.5 no
C55 . C56 . N8 . 120.7(3) yes
C55 . C56 . C57 . 127.3(3) yes
N8 . C56 . C57 . 112.0(3) yes
C56 . C57 . N9 . 115.9(3) yes
C56 . C57 . C58 . 122.7(3) yes
N9 . C57 . C58 . 121.4(3) yes
C57 . C58 . C59 . 119.2(3) yes
C57 . C58 . H581 . 120.1 no
C59 . C58 . H581 . 120.7 no
C58 . C59 . C60 . 119.5(3) yes
C58 . C59 . H591 . 120.5 no
C60 . C59 . H591 . 120.0 no
C59 . C60 . C61 . 119.3(3) yes
C59 . C60 . H601 . 121.2 no
C61 . C60 . H601 . 119.5 no
C60 . C61 . N9 . 121.9(3) yes
C60 . C61 . H611 . 119.9 no
N9 . C61 . H611 . 118.1 no
N10 . C62 . C63 . 121.7(3) yes
N10 . C62 . H621 . 118.9 no
C63 . C62 . H621 . 119.4 no
C62 . C63 . C64 . 119.5(3) yes
C62 . C63 . H631 . 119.3 no
C64 . C63 . H631 . 121.2 no
C63 . C64 . C65 . 119.1(3) yes
C63 . C64 . H641 . 120.4 no
C65 . C64 . H641 . 120.5 no
C64 . C65 . C66 . 119.6(3) yes
C64 . C65 . H651 . 120.0 no
C66 . C65 . H651 . 120.4 no
C65 . C66 . N10 . 120.9(3) yes
C65 . C66 . C67 . 123.9(3) yes
N10 . C66 . C67 . 115.2(3) yes
C66 . C67 . N11 . 112.6(3) yes
C66 . C67 . C68 . 127.4(3) yes
N11 . C67 . C68 . 120.0(3) yes
C67 . C68 . C69 . 119.8(3) yes
C67 . C68 . H681 . 119.8 no
C69 . C68 . H681 . 120.4 no
C68 . C69 . C70 . 118.9(3) yes
C68 . C69 . C85 . 120.2(3) yes
C70 . C69 . C85 . 120.9(3) yes
C69 . C70 . C71 . 119.4(3) yes
C69 . C70 . H701 . 118.8 no
C71 . C70 . H701 . 121.8 no
C70 . C71 . N11 . 120.4(3) yes
C70 . C71 . C72 . 126.9(3) yes
N11 . C71 . C72 . 112.7(3) yes
C71 . C72 . N12 . 114.5(3) yes
C71 . C72 . C73 . 123.7(3) yes
N12 . C72 . C73 . 121.7(3) yes
C72 . C73 . C74 . 119.0(3) yes
C72 . C73 . H731 . 120.5 no
C74 . C73 . H731 . 120.5 no
C73 . C74 . C75 . 119.6(3) yes
C73 . C74 . H741 . 119.9 no
C75 . C74 . H741 . 120.5 no
C74 . C75 . C76 . 118.7(3) yes
C74 . C75 . H751 . 121.9 no
C76 . C75 . H751 . 119.5 no
C75 . C76 . N12 . 122.7(3) yes
C75 . C76 . H761 . 119.0 no
N12 . C76 . H761 . 118.2 no
C54 . C77 . C78 . 121.5(3) yes
C54 . C77 . C82 . 120.5(3) yes
C78 . C77 . C82 . 118.0(3) yes
C77 . C78 . C79 . 121.4(3) yes
C77 . C78 . H781 . 120.7 no
C79 . C78 . H781 . 117.9 no
C78 . C79 . C80 . 120.6(3) yes
C78 . C79 . H791 . 119.8 no
C80 . C79 . H791 . 119.6 no
C79 . C80 . C81 . 118.9(3) yes
C79 . C80 . C83 . 121.8(3) yes
C81 . C80 . C83 . 119.3(3) yes
C80 . C81 . C82 . 120.1(3) yes
C80 . C81 . H811 . 119.5 no
C82 . C81 . H811 . 120.4 no
C81 . C82 . C77 . 121.1(3) yes
C81 . C82 . H821 . 120.7 no
C77 . C82 . H821 . 118.2 no
C80 . C83 . O5 . 112.4(3) yes
C80 . C83 . O6 . 124.0(3) yes
O5 . C83 . O6 . 123.6(3) yes
O5 . C84 . H841 . 110.1 no
O5 . C84 . H842 . 110.6 no
H841 . C84 . H842 . 108.9 no
O5 . C84 . H843 . 108.9 no
H841 . C84 . H843 . 109.7 no
H842 . C84 . H843 . 108.6 no
C69 . C85 . C86 . 121.2(3) yes
C69 . C85 . C90 . 120.0(3) yes
C86 . C85 . C90 . 118.8(3) yes
C85 . C86 . C87 . 120.7(3) yes
C85 . C86 . H861 . 119.6 no
C87 . C86 . H861 . 119.7 no
C86 . C87 . C88 . 120.3(3) yes
C86 . C87 . H871 . 119.6 no
C88 . C87 . H871 . 120.1 no
C87 . C88 . C89 . 119.0(3) yes
C87 . C88 . C91 . 123.4(3) yes
C89 . C88 . C91 . 117.5(3) yes
C88 . C89 . C90 . 120.7(3) yes
C88 . C89 . H891 . 118.8 no
C90 . C89 . H891 . 120.5 no
C85 . C90 . C89 . 120.4(3) yes
C85 . C90 . H901 . 119.8 no
C89 . C90 . H901 . 119.9 no
C88 . C91 . O7 . 112.1(3) yes
C88 . C91 . O8 . 123.4(4) yes
O7 . C91 . O8 . 124.4(3) yes
O7 . C92 . H921 . 110.0 no
O7 . C92 . H922 . 108.7 no
H921 . C92 . H922 . 109.7 no
O7 . C92 . H923 . 108.6 no
H921 . C92 . H923 . 110.0 no
H922 . C92 . H923 . 109.8 no
C38 . O1 . C37 . 115.5(3) yes
C46 . O3 . C45 . 116.2(3) yes
C84 . O5 . C83 . 116.8(3) yes
C92 . O7 . C91 . 116.0(3) yes
H90 . O9 . H95 . 105.7 no
H100 . O10 . H105 . 97.7 no
H110 . O11 . H115 . 102.2 no
H120 . O12 . H125 . 107.0 no
H130 . O13 . H135 . 109.0 no
H140 . O14 . H145 . 103.2 no
H150 . O15 . H155 . 90.7 no

loop_
_geom_bond_atom_site_label_1
_geom_bond_site_symmetry_1
_geom_bond_atom_site_label_2
_geom_bond_site_symmetry_2
_geom_bond_distance
_geom_bond_publ_flag
Ru1 . N1 . 2.067(3) yes
Ru1 . N2 . 1.969(2) yes
Ru1 . N3 . 2.064(3) yes
Ru1 . N4 . 2.069(3) yes
Ru1 . N5 . 1.971(2) yes
Ru1 . N6 . 2.069(3) yes
Ru2 . N7 . 2.077(2) yes
Ru2 . N8 . 1.973(3) yes
Ru2 . N9 . 2.068(3) yes
Ru2 . N10 . 2.058(3) yes
Ru2 . N11 . 1.971(3) yes
Ru2 . N12 . 2.066(3) yes
N1 . C1 . 1.340(4) yes
N1 . C5 . 1.373(4) yes
N2 . C6 . 1.355(4) yes
N2 . C10 . 1.357(4) yes
N3 . C11 . 1.369(4) yes
N3 . C15 . 1.336(4) yes
N4 . C16 . 1.340(4) yes
N4 . C20 . 1.371(4) yes
N5 . C21 . 1.342(4) yes
N5 . C25 . 1.352(4) yes
N6 . C26 . 1.366(4) yes
N6 . C30 . 1.341(4) yes
N7 . C47 . 1.344(4) yes
N7 . C51 . 1.367(4) yes
N8 . C52 . 1.354(4) yes
N8 . C56 . 1.352(4) yes
N9 . C57 . 1.362(4) yes
N9 . C61 . 1.343(4) yes
N10 . C62 . 1.342(4) yes
N10 . C66 . 1.367(4) yes
N11 . C67 . 1.361(4) yes
N11 . C71 . 1.342(4) yes
N12 . C72 . 1.368(4) yes
N12 . C76 . 1.341(4) yes
C1 . C2 . 1.380(5) yes
C1 . H11 . 0.937 no
C2 . C3 . 1.372(5) yes
C2 . H21 . 0.940 no
C3 . C4 . 1.385(5) yes
C3 . H31 . 0.940 no
C4 . C5 . 1.382(5) yes
C4 . H41 . 0.934 no
C5 . C6 . 1.470(4) yes
C6 . C7 . 1.381(4) yes
C7 . C8 . 1.396(5) yes
C7 . H71 . 0.945 no
C8 . C9 . 1.391(5) yes
C8 . C31 . 1.484(4) yes
C9 . C10 . 1.386(4) yes
C9 . H91 . 0.950 no
C10 . C11 . 1.468(4) yes
C11 . C12 . 1.385(5) yes
C12 . C13 . 1.392(5) yes
C12 . H121 . 0.941 no
C13 . C14 . 1.376(5) yes
C13 . H131 . 0.938 no
C14 . C15 . 1.383(5) yes
C14 . H141 . 0.945 no
C15 . H151 . 0.934 no
C16 . C17 . 1.380(5) yes
C16 . H161 . 0.935 no
C17 . C18 . 1.388(5) yes
C17 . H171 . 0.948 no
C18 . C19 . 1.381(4) yes
C18 . H181 . 0.943 no
C19 . C20 . 1.382(4) yes
C19 . H191 . 0.947 no
C20 . C21 . 1.475(4) yes
C21 . C22 . 1.383(4) yes
C22 . C23 . 1.400(4) yes
C22 . H221 . 0.930 no
C23 . C24 . 1.399(4) yes
C23 . C39 . 1.486(4) yes
C24 . C25 . 1.388(4) yes
C24 . H241 . 0.935 no
C25 . C26 . 1.475(4) yes
C26 . C27 . 1.391(4) yes
C27 . C28 . 1.376(5) yes
C27 . H271 . 0.931 no
C28 . C29 . 1.383(5) yes
C28 . H281 . 0.925 no
C29 . C30 . 1.385(5) yes
C29 . H291 . 0.935 no
C30 . H301 . 0.931 no
C31 . C32 . 1.392(5) yes
C31 . C36 . 1.387(5) yes
C32 . C33 . 1.381(5) yes
C32 . H321 . 0.938 no
C33 . C34 . 1.380(5) yes
C33 . H331 . 0.943 no
C34 . C35 . 1.396(5) yes
C34 . C37 . 1.488(4) yes
C35 . C36 . 1.391(5) yes
C35 . H351 . 0.931 no
C36 . H361 . 0.926 no
C37 . O1 . 1.325(5) yes
C37 . O2 . 1.206(5) yes
C38 . O1 . 1.454(4) yes
C38 . H381 . 0.955 no
C38 . H382 . 0.966 no
C38 . H383 . 0.969 no
C39 . C40 . 1.400(4) yes
C39 . C44 . 1.392(4) yes
C40 . C41 . 1.382(4) yes
C40 . H401 . 0.930 no
C41 . C42 . 1.390(4) yes
C41 . H411 . 0.939 no
C42 . C43 . 1.382(5) yes
C42 . C45 . 1.489(4) yes
C43 . C44 . 1.389(4) yes
C43 . H431 . 0.929 no
C44 . H441 . 0.941 no
C45 . O3 . 1.318(4) yes
C45 . O4 . 1.214(4) yes
C46 . O3 . 1.449(4) yes
C46 . H461 . 0.963 no
C46 . H462 . 0.964 no
C46 . H463 . 0.957 no
C47 . C48 . 1.384(5) yes
C47 . H471 . 0.929 no
C48 . C49 . 1.383(5) yes
C48 . H481 . 0.926 no
C49 . C50 . 1.384(5) yes
C49 . H491 . 0.934 no
C50 . C51 . 1.384(4) yes
C50 . H501 . 0.936 no
C51 . C52 . 1.477(4) yes
C52 . C53 . 1.380(4) yes
C53 . C54 . 1.405(4) yes
C53 . H531 . 0.940 no
C54 . C55 . 1.404(4) yes
C54 . C77 . 1.489(4) yes
C55 . C56 . 1.377(4) yes
C55 . H551 . 0.926 no
C56 . C57 . 1.472(4) yes
C57 . C58 . 1.385(4) yes
C58 . C59 . 1.381(5) yes
C58 . H581 . 0.943 no
C59 . C60 . 1.370(5) yes
C59 . H591 . 0.942 no
C60 . C61 . 1.387(5) yes
C60 . H601 . 0.942 no
C61 . H611 . 0.941 no
C62 . C63 . 1.385(5) yes
C62 . H621 . 0.938 no
C63 . C64 . 1.390(5) yes
C63 . H631 . 0.945 no
C64 . C65 . 1.374(5) yes
C64 . H641 . 0.936 no
C65 . C66 . 1.393(5) yes
C65 . H651 . 0.935 no
C66 . C67 . 1.465(5) yes
C67 . C68 . 1.387(4) yes
C68 . C69 . 1.393(5) yes
C68 . H681 . 0.931 no
C69 . C70 . 1.399(5) yes
C69 . C85 . 1.481(4) yes
C70 . C71 . 1.392(4) yes
C70 . H701 . 0.945 no
C71 . C72 . 1.475(4) yes
C72 . C73 . 1.385(5) yes
C73 . C74 . 1.385(5) yes
C73 . H731 . 0.929 no
C74 . C75 . 1.380(6) yes
C74 . H741 . 0.946 no
C75 . C76 . 1.388(5) yes
C75 . H751 . 0.941 no
C76 . H761 . 0.941 no
C77 . C78 . 1.388(4) yes
C77 . C82 . 1.392(4) yes
C78 . C79 . 1.379(5) yes
C78 . H781 . 0.931 no
C79 . C80 . 1.391(5) yes
C79 . H791 . 0.937 no
C80 . C81 . 1.391(4) yes
C80 . C83 . 1.484(4) yes
C81 . C82 . 1.394(5) yes
C81 . H811 . 0.930 no
C82 . H821 . 0.947 no
C83 . O5 . 1.331(4) yes
C83 . O6 . 1.210(4) yes
C84 . O5 . 1.451(4) yes
C84 . H841 . 0.963 no
C84 . H842 . 0.960 no
C84 . H843 . 0.963 no
C85 . C86 . 1.391(5) yes
C85 . C90 . 1.397(5) yes
C86 . C87 . 1.379(5) yes
C86 . H861 . 0.943 no
C87 . C88 . 1.390(5) yes
C87 . H871 . 0.937 no
C88 . C89 . 1.392(5) yes
C88 . C91 . 1.485(5) yes
C89 . C90 . 1.374(5) yes
C89 . H891 . 0.929 no
C90 . H901 . 0.942 no
C91 . O7 . 1.331(5) yes
C91 . O8 . 1.213(5) yes
C92 . O7 . 1.451(4) yes
C92 . H921 . 0.963 no
C92 . H922 . 0.963 no
C92 . H923 . 0.965 no
O9 . H90 . 0.831 no
O9 . H95 . 0.864 no
O10 . H100 . 0.836 no
O10 . H105 . 0.818 no
O11 . H110 . 0.829 no
O11 . H115 . 0.865 no
O12 . H120 . 0.830 no
O12 . H125 . 0.829 no
O13 . H130 . 0.829 no
O13 . H135 . 0.826 no
O14 . H140 . 0.816 no
O14 . H145 . 0.815 no
O15 . H150 . 0.915 no
O15 . H155 . 0.843 no
O160 . O161 . 1.077(14) yes

loop_
_geom_hbond_atom_site_label_D
_geom_hbond_site_symmetry_D
_geom_hbond_atom_site_label_H
_geom_hbond_site_symmetry_H
_geom_hbond_atom_site_label_A
_geom_hbond_site_symmetry_A
_geom_hbond_angle_DHA
_geom_hbond_distance_DH
_geom_hbond_distance_HA
_geom_hbond_distance_DA
_geom_hbond_publ_flag
O10 . H100 . O4 . 160 0.84 2.14 2.945(2) yes
O11 . H110 . O8 3_546 165 0.83 2.04 2.851(2) yes
O12 . H120 . O13 . 165 0.83 1.92 2.734(2) yes
O12 . H125 . O11 1_565 165 0.83 2.11 2.921(2) yes
O13 . H135 . O2 2_667 161 0.83 2.00 2.797(2) yes
